data_4501856
loop_
_publ_author_name
'Sun, Di'
'Zhang, Na'
'Huang, Rong-Bin'
'Zheng, Lan-Sun'

_publ_section_title
;
 Series of Ag(I) Coordination Complexes Derived from Aminopyrimidyl
 Ligands and Dicarboxylates: Syntheses, Crystal Structures, and Properties
;
_journal_issue 8
_journal_name_full 'Crystal Growth &amp; Design'
_journal_page_first 3699
_journal_paper_doi 10.1021/cg100554u
_journal_volume 10
_journal_year 2010
_chemical_formula_moiety 'C18 H18 Ag2 N6 O4, H2 O'
_chemical_formula_sum 'C18 H20 Ag2 N6 O5'
_chemical_formula_weight 616.14
_chemical_name_systematic
; 
 ? 
;
_space_group_IT_number 2
_symmetry_cell_setting triclinic
_symmetry_space_group_name_Hall '-P 1'
_symmetry_space_group_name_H-M 'P -1'
_atom_sites_solution_hydrogens geom
_atom_sites_solution_primary direct
_atom_sites_solution_secondary difmap
_audit_creation_method SHELXL-97
_cell_angle_alpha 111.792(14)
_cell_angle_beta 98.424(12)
_cell_angle_gamma 109.836(14)
_cell_formula_units_Z 2
_cell_length_a 8.9879(13)
_cell_length_b 11.2940(18)
_cell_length_c 12.2234(17)
_cell_measurement_reflns_used 2880
_cell_measurement_temperature 298(2)
_cell_measurement_theta_max 29.6835
_cell_measurement_theta_min 2.5101
_cell_volume 1029.7(3)
_computing_cell_refinement RAPID-AUTO
_computing_data_collection 'RAPID-AUTO (Rigaku Corporation, 1998)'
_computing_data_reduction 'CrystalStructure (Rigaku/MSC and Rigaku Corporation, 2002)'
_computing_molecular_graphics 'SHELXL-97 (Sheldrick, 1997)'
_computing_publication_material 'SHELXL-97 (Sheldrick, 1997)'
_computing_structure_refinement 'SHELXL-97 (Sheldrick, 1997)'
_computing_structure_solution 'SHELXS-97 (Sheldrick, 1997)'
_diffrn_ambient_temperature 298(2)
_diffrn_measured_fraction_theta_full 0.987
_diffrn_measured_fraction_theta_max 0.987
_diffrn_measurement_device_type 'Rigaku RAXIS-RAPID'
_diffrn_measurement_method '\w scan'
_diffrn_radiation_monochromator graphite
_diffrn_radiation_source 'fine-focus sealed tube'
_diffrn_radiation_type MoK\a
_diffrn_radiation_wavelength 0.71073
_diffrn_reflns_av_R_equivalents 0.0602
_diffrn_reflns_av_sigmaI/netI 0.0932
_diffrn_reflns_limit_h_max 10
_diffrn_reflns_limit_h_min -11
_diffrn_reflns_limit_k_max 13
_diffrn_reflns_limit_k_min -13
_diffrn_reflns_limit_l_max 14
_diffrn_reflns_limit_l_min -15
_diffrn_reflns_number 9059
_diffrn_reflns_theta_full 26.00
_diffrn_reflns_theta_max 26.00
_diffrn_reflns_theta_min 2.53
_exptl_absorpt_coefficient_mu 1.946
_exptl_absorpt_correction_T_max 0.8292
_exptl_absorpt_correction_T_min 0.6969
_exptl_absorpt_correction_type multi-scan
_exptl_absorpt_process_details 'ABSCOR (Higashi, 1995)'
_exptl_crystal_colour colorless
_exptl_crystal_density_diffrn 1.987
_exptl_crystal_density_method 'not measured'
_exptl_crystal_description block
_exptl_crystal_F_000 608
_exptl_crystal_size_max 0.20
_exptl_crystal_size_mid 0.20
_exptl_crystal_size_min 0.10
_refine_diff_density_max 0.566
_refine_diff_density_min -0.541
_refine_diff_density_rms 0.109
_refine_ls_extinction_method none
_refine_ls_goodness_of_fit_ref 0.880
_refine_ls_hydrogen_treatment constr
_refine_ls_matrix_type full
_refine_ls_number_parameters 281
_refine_ls_number_reflns 3993
_refine_ls_number_restraints 0
_refine_ls_restrained_S_all 0.880
_refine_ls_R_factor_all 0.0766
_refine_ls_R_factor_gt 0.0389
_refine_ls_shift/su_max 0.001
_refine_ls_shift/su_mean 0.000
_refine_ls_structure_factor_coef Fsqd
_refine_ls_weighting_details 'calc w=1/[\s^2^(Fo^2^)+(0.0259P)^2^+0.0000P] where P=(Fo^2^+2Fc^2^)/3'
_refine_ls_weighting_scheme calc
_refine_ls_wR_factor_gt 0.0641
_refine_ls_wR_factor_ref 0.0702
_reflns_number_gt 2595
_reflns_number_total 3993
_reflns_threshold_expression >2sigma(I)
_cod_data_source_file cg100554u_si_002.cif
_cod_data_source_block p4
_cod_original_sg_symbol_Hall '-p 1'
_cod_original_sg_symbol_H-M p-1
_cod_database_code 4501856

loop_
_symmetry_equiv_pos_as_xyz
'x, y, z'
'-x, -y, -z'

loop_
_atom_site_label
_atom_site_type_symbol
_atom_site_fract_x
_atom_site_fract_y
_atom_site_fract_z
_atom_site_U_iso_or_equiv
_atom_site_adp_type
_atom_site_occupancy
_atom_site_symmetry_multiplicity
_atom_site_calc_flag
_atom_site_refinement_flags
Ag1 Ag 0.96331(4) 0.66156(4) 0.27598(4) 0.03544(13) Uani 1 1 d .
Ag2 Ag 0.66194(4) 0.78667(4) 0.19463(4) 0.03384(13) Uani 1 1 d .
C1 C 1.1827(5) 0.9024(5) 0.5607(4) 0.0230(10) Uani 1 1 d .
C2 C 1.3192(6) 0.7828(6) 0.4635(5) 0.0383(14) Uani 1 1 d .
H2A H 1.3186 0.7071 0.3975 0.046 Uiso 1 1 calc R
C3 C 1.4650(6) 0.8729(6) 0.5557(5) 0.0385(14) Uani 1 1 d .
H3A H 1.5621 0.8610 0.5533 0.046 Uiso 1 1 calc R
C4 C 1.4624(5) 0.9835(5) 0.6535(5) 0.0312(12) Uani 1 1 d .
C5 C 1.6171(6) 1.0904(6) 0.7605(5) 0.0495(17) Uani 1 1 d .
H5A H 1.6345 1.1835 0.7722 0.074 Uiso 1 1 calc R
H5B H 1.7110 1.0738 0.7432 0.074 Uiso 1 1 calc R
H5C H 1.6048 1.0822 0.8344 0.074 Uiso 1 1 calc R
C6 C 0.6362(5) 0.4003(5) 0.0639(4) 0.0223(11) Uani 1 1 d .
C7 C 0.4604(6) 0.1991(6) 0.0596(5) 0.0472(15) Uani 1 1 d .
H7A H 0.3615 0.1172 0.0235 0.057 Uiso 1 1 calc R
C8 C 0.5683(7) 0.2297(7) 0.1666(6) 0.0553(17) Uani 1 1 d .
H8A H 0.5445 0.1683 0.2021 0.066 Uiso 1 1 calc R
C9 C 0.7101(6) 0.3496(6) 0.2212(5) 0.0357(13) Uani 1 1 d .
C10 C 0.8350(6) 0.3903(7) 0.3415(5) 0.0556(17) Uani 1 1 d .
H10A H 0.9253 0.4804 0.3667 0.083 Uiso 1 1 calc R
H10B H 0.8772 0.3205 0.3294 0.083 Uiso 1 1 calc R
H10C H 0.7816 0.3960 0.4046 0.083 Uiso 1 1 calc R
C11 C 0.9931(6) 1.0419(6) 0.1178(5) 0.0355(13) Uani 1 1 d .
H11A H 0.9894 1.0718 0.1988 0.043 Uiso 1 1 calc R
C12 C 0.9944(5) 0.9122(5) 0.0569(4) 0.0262(11) Uani 1 1 d .
C13 C 1.0028(6) 0.8723(6) -0.0621(5) 0.0357(13) Uani 1 1 d .
H13A H 1.0058 0.7862 -0.1051 0.043 Uiso 1 1 calc R
C14 C 0.9833(5) 0.8155(5) 0.1176(5) 0.0258(12) Uani 1 1 d .
C15 C 0.3943(5) 0.4421(6) 0.3826(5) 0.0353(13) Uani 1 1 d .
H15A H 0.3231 0.4012 0.3023 0.042 Uiso 1 1 calc R
C16 C 0.5401(5) 0.5630(5) 0.4228(4) 0.0256(11) Uani 1 1 d .
C17 C 0.6470(6) 0.6184(6) 0.5405(5) 0.0330(12) Uani 1 1 d .
H17A H 0.7476 0.6972 0.5681 0.040 Uiso 1 1 calc R
C18 C 0.5827(5) 0.6312(5) 0.3393(4) 0.0247(11) Uani 1 1 d .
N1 N 1.0414(4) 0.9129(4) 0.5678(4) 0.0324(11) Uani 1 1 d .
H1A H 0.9498 0.8520 0.5094 0.039 Uiso 1 1 calc R
H1B H 1.0415 0.9806 0.6308 0.039 Uiso 1 1 calc R
N2 N 1.1765(4) 0.7951(4) 0.4607(4) 0.0295(10) Uani 1 1 d .
N3 N 1.3214(4) 0.9980(4) 0.6576(4) 0.0271(9) Uani 1 1 d .
N4 N 0.6749(5) 0.4871(4) 0.0126(4) 0.0398(11) Uani 1 1 d .
H4A H 0.6085 0.4674 -0.0564 0.048 Uiso 1 1 calc R
H4B H 0.7663 0.5630 0.0483 0.048 Uiso 1 1 calc R
N5 N 0.7457(4) 0.4394(4) 0.1731(4) 0.0260(9) Uani 1 1 d .
N6 N 0.4918(4) 0.2826(4) 0.0046(4) 0.0298(10) Uani 1 1 d .
O1 O 0.9613(4) 0.8521(4) 0.2215(3) 0.0302(8) Uani 1 1 d .
O1W O 1.1225(4) 0.5013(4) 0.1957(3) 0.0523(11) Uani 1 1 d .
H1WB H 1.2278 0.5319 0.2152 0.063 Uiso 1 1 d R
H1WA H 1.0809 0.4400 0.1200 0.063 Uiso 1 1 d R
O2 O 0.9966(4) 0.7044(4) 0.0598(3) 0.0330(8) Uani 1 1 d .
O3 O 0.7229(4) 0.7284(4) 0.3728(3) 0.0363(9) Uani 1 1 d .
O4 O 0.4701(4) 0.5883(4) 0.2418(3) 0.0409(9) Uani 1 1 d .

loop_
_atom_site_aniso_label
_atom_site_aniso_U_11
_atom_site_aniso_U_22
_atom_site_aniso_U_33
_atom_site_aniso_U_23
_atom_site_aniso_U_13
_atom_site_aniso_U_12
Ag1 0.0349(2) 0.0289(3) 0.0258(3) 0.0081(2) -0.00432(17) 0.00554(19)
Ag2 0.0299(2) 0.0330(3) 0.0246(2) 0.0099(2) 0.00230(17) 0.00404(19)
C1 0.024(2) 0.027(3) 0.018(3) 0.015(2) 0.0036(19) 0.006(2)
C2 0.047(3) 0.035(3) 0.030(3) 0.011(3) 0.006(2) 0.022(3)
C3 0.029(3) 0.041(3) 0.037(3) 0.013(3) 0.004(2) 0.015(3)
C4 0.020(2) 0.031(3) 0.035(3) 0.012(3) 0.002(2) 0.007(2)
C5 0.024(3) 0.056(4) 0.046(4) 0.010(3) -0.004(2) 0.014(3)
C6 0.025(2) 0.025(3) 0.019(3) 0.013(2) 0.009(2) 0.008(2)
C7 0.048(3) 0.034(3) 0.039(4) 0.023(3) 0.002(3) -0.006(3)
C8 0.056(4) 0.049(4) 0.051(4) 0.039(4) 0.000(3) -0.001(3)
C9 0.039(3) 0.035(3) 0.031(3) 0.019(3) 0.005(2) 0.010(3)
C10 0.051(3) 0.072(5) 0.036(4) 0.035(4) -0.004(3) 0.014(3)
C11 0.051(3) 0.035(3) 0.020(3) 0.012(3) 0.015(2) 0.017(3)
C12 0.023(2) 0.023(3) 0.029(3) 0.015(2) 0.005(2) 0.004(2)
C13 0.048(3) 0.025(3) 0.033(3) 0.013(3) 0.017(2) 0.012(3)
C14 0.010(2) 0.027(3) 0.033(3) 0.013(3) -0.001(2) 0.004(2)
C15 0.028(3) 0.042(4) 0.025(3) 0.016(3) -0.002(2) 0.007(2)
C16 0.029(2) 0.030(3) 0.020(3) 0.012(2) 0.005(2) 0.014(2)
C17 0.026(2) 0.034(3) 0.027(3) 0.018(3) -0.003(2) -0.001(2)
C18 0.026(2) 0.026(3) 0.025(3) 0.011(2) 0.011(2) 0.013(2)
N1 0.024(2) 0.035(3) 0.021(2) 0.002(2) 0.0020(17) 0.0088(19)
N2 0.029(2) 0.026(2) 0.023(2) 0.006(2) 0.0009(17) 0.0094(19)
N3 0.025(2) 0.024(2) 0.022(2) 0.0067(19) 0.0000(16) 0.0070(18)
N4 0.032(2) 0.033(3) 0.030(3) 0.021(2) -0.0122(19) -0.011(2)
N5 0.025(2) 0.029(2) 0.020(2) 0.012(2) 0.0043(17) 0.0082(18)
N6 0.024(2) 0.027(2) 0.024(2) 0.011(2) 0.0020(17) -0.0021(18)
O1 0.0372(18) 0.038(2) 0.024(2) 0.0200(17) 0.0145(15) 0.0173(17)
O1W 0.044(2) 0.055(3) 0.037(2) 0.003(2) 0.0061(17) 0.021(2)
O2 0.0339(18) 0.027(2) 0.036(2) 0.0165(18) 0.0077(15) 0.0102(17)
O3 0.0332(19) 0.036(2) 0.032(2) 0.0189(18) 0.0066(15) 0.0040(17)
O4 0.0310(18) 0.059(3) 0.025(2) 0.0246(19) -0.0008(15) 0.0093(18)

loop_
_atom_type_symbol
_atom_type_description
_atom_type_scat_dispersion_real
_atom_type_scat_dispersion_imag
_atom_type_scat_source
C C 0.0033 0.0016 'International Tables Vol C Tables 4.2.6.8 and 6.1.1.4'
H H 0.0000 0.0000 'International Tables Vol C Tables 4.2.6.8 and 6.1.1.4'
Ag Ag -0.8971 1.1015 'International Tables Vol C Tables 4.2.6.8 and 6.1.1.4'
N N 0.0061 0.0033 'International Tables Vol C Tables 4.2.6.8 and 6.1.1.4'
O O 0.0106 0.0060 'International Tables Vol C Tables 4.2.6.8 and 6.1.1.4'

loop_
_geom_angle_atom_site_label_1
_geom_angle_atom_site_label_2
_geom_angle_atom_site_label_3
_geom_angle
_geom_angle_site_symmetry_1
_geom_angle_site_symmetry_3
_geom_angle_publ_flag
N2 Ag1 N5 137.91(14) . . y
N2 Ag1 O1 99.28(13) . . y
N5 Ag1 O1 120.75(12) . . y
N2 Ag1 O1W 88.99(12) . . y
N5 Ag1 O1W 78.61(12) . . y
O1 Ag1 O1W 125.47(12) . . y
N6 Ag2 N3 113.60(13) 2_665 2_776 y
N6 Ag2 O1 113.20(12) 2_665 . y
N3 Ag2 O1 99.61(12) 2_776 . y
N6 Ag2 O3 149.40(13) 2_665 . y
N3 Ag2 O3 87.33(13) 2_776 . y
O1 Ag2 O3 82.99(11) . . y
N6 Ag2 O4 100.74(12) 2_665 . y
N3 Ag2 O4 105.82(13) 2_776 . y
O1 Ag2 O4 124.14(10) . . y
O3 Ag2 O4 50.30(10) . . y
N1 C1 N2 117.9(4) . . ?
N1 C1 N3 117.2(4) . . ?
N2 C1 N3 124.9(4) . . ?
N2 C2 C3 124.5(5) . . ?
N2 C2 H2A 117.7 . . ?
C3 C2 H2A 117.7 . . ?
C2 C3 C4 116.7(5) . . ?
C2 C3 H3A 121.6 . . ?
C4 C3 H3A 121.6 . . ?
N3 C4 C3 121.2(4) . . ?
N3 C4 C5 117.5(4) . . ?
C3 C4 C5 121.3(4) . . ?
C4 C5 H5A 109.5 . . ?
C4 C5 H5B 109.5 . . ?
H5A C5 H5B 109.5 . . ?
C4 C5 H5C 109.5 . . ?
H5A C5 H5C 109.5 . . ?
H5B C5 H5C 109.5 . . ?
N4 C6 N6 118.0(4) . . ?
N4 C6 N5 116.5(4) . . ?
N6 C6 N5 125.5(4) . . ?
N6 C7 C8 122.0(5) . . ?
N6 C7 H7A 119.0 . . ?
C8 C7 H7A 119.0 . . ?
C9 C8 C7 119.6(5) . . ?
C9 C8 H8A 120.2 . . ?
C7 C8 H8A 120.2 . . ?
N5 C9 C8 121.3(5) . . ?
N5 C9 C10 116.6(5) . . ?
C8 C9 C10 122.1(5) . . ?
C9 C10 H10A 109.5 . . ?
C9 C10 H10B 109.5 . . ?
H10A C10 H10B 109.5 . . ?
C9 C10 H10C 109.5 . . ?
H10A C10 H10C 109.5 . . ?
H10B C10 H10C 109.5 . . ?
C13 C11 C12 121.7(5) 2_775 . ?
C13 C11 H11A 119.1 2_775 . ?
C12 C11 H11A 119.1 . . ?
C13 C12 C11 117.6(5) . . ?
C13 C12 C14 121.0(5) . . ?
C11 C12 C14 121.3(5) . . ?
C11 C13 C12 120.7(5) 2_775 . ?
C11 C13 H13A 119.7 2_775 . ?
C12 C13 H13A 119.7 . . ?
O2 C14 O1 124.5(5) . . ?
O2 C14 C12 117.4(5) . . ?
O1 C14 C12 118.1(4) . . ?
C17 C15 C16 121.1(4) 2_666 . ?
C17 C15 H15A 119.4 2_666 . ?
C16 C15 H15A 119.4 . . ?
C17 C16 C15 118.3(4) . . ?
C17 C16 C18 120.7(4) . . ?
C15 C16 C18 121.0(4) . . ?
C15 C17 C16 120.5(5) 2_666 . ?
C15 C17 H17A 119.8 2_666 . ?
C16 C17 H17A 119.8 . . ?
O3 C18 O4 124.1(5) . . ?
O3 C18 C16 118.8(4) . . ?
O4 C18 C16 117.0(4) . . ?
C1 N1 H1A 120.0 . . ?
C1 N1 H1B 120.0 . . ?
H1A N1 H1B 120.0 . . ?
C2 N2 C1 115.2(4) . . ?
C2 N2 Ag1 117.6(3) . . ?
C1 N2 Ag1 126.1(3) . . ?
C4 N3 C1 117.4(4) . . ?
C4 N3 Ag2 118.6(3) . 2_776 ?
C1 N3 Ag2 122.4(3) . 2_776 ?
C6 N4 H4A 120.0 . . ?
C6 N4 H4B 120.0 . . ?
H4A N4 H4B 120.0 . . ?
C9 N5 C6 116.3(4) . . ?
C9 N5 Ag1 123.2(3) . . ?
C6 N5 Ag1 120.2(3) . . ?
C7 N6 C6 115.3(4) . . ?
C7 N6 Ag2 122.5(3) . 2_665 ?
C6 N6 Ag2 121.2(3) . 2_665 ?
C14 O1 Ag2 109.4(3) . . ?
C14 O1 Ag1 103.7(3) . . ?
Ag2 O1 Ag1 94.24(11) . . ?
Ag1 O1W H1WB 124.3 . . ?
Ag1 O1W H1WA 116.1 . . ?
H1WB O1W H1WA 108.2 . . ?
C18 O3 Ag2 95.2(3) . . ?
C18 O4 Ag2 90.3(3) . . ?

loop_
_geom_bond_atom_site_label_1
_geom_bond_atom_site_label_2
_geom_bond_distance
_geom_bond_site_symmetry_2
_geom_bond_publ_flag
Ag1 N2 2.299(4) . y
Ag1 N5 2.304(4) . y
Ag1 O1 2.482(3) . y
Ag1 O1W 2.671(3) . y
Ag2 N6 2.306(4) 2_665 y
Ag2 N3 2.369(4) 2_776 y
Ag2 O1 2.471(3) . y
Ag2 O3 2.536(3) . y
Ag2 O4 2.636(4) . y
C1 N1 1.327(5) . ?
C1 N2 1.342(6) . ?
C1 N3 1.351(5) . ?
C2 N2 1.333(6) . ?
C2 C3 1.354(7) . ?
C2 H2A 0.9300 . ?
C3 C4 1.382(7) . ?
C3 H3A 0.9300 . ?
C4 N3 1.337(5) . ?
C4 C5 1.502(7) . ?
C5 H5A 0.9600 . ?
C5 H5B 0.9600 . ?
C5 H5C 0.9600 . ?
C6 N4 1.328(6) . ?
C6 N6 1.347(5) . ?
C6 N5 1.352(5) . ?
C7 N6 1.328(6) . ?
C7 C8 1.355(7) . ?
C7 H7A 0.9300 . ?
C8 C9 1.346(7) . ?
C8 H8A 0.9300 . ?
C9 N5 1.326(6) . ?
C9 C10 1.515(7) . ?
C10 H10A 0.9600 . ?
C10 H10B 0.9600 . ?
C10 H10C 0.9600 . ?
C11 C13 1.371(7) 2_775 ?
C11 C12 1.380(7) . ?
C11 H11A 0.9300 . ?
C12 C13 1.375(7) . ?
C12 C14 1.518(7) . ?
C13 C11 1.371(7) 2_775 ?
C13 H13A 0.9300 . ?
C14 O2 1.247(5) . ?
C14 O1 1.250(6) . ?
C15 C17 1.376(7) 2_666 ?
C15 C16 1.386(6) . ?
C15 H15A 0.9300 . ?
C16 C17 1.380(6) . ?
C16 C18 1.510(7) . ?
C17 C15 1.376(7) 2_666 ?
C17 H17A 0.9300 . ?
C18 O3 1.240(5) . ?
C18 O4 1.251(5) . ?
N1 H1A 0.8600 . ?
N1 H1B 0.8600 . ?
N3 Ag2 2.369(4) 2_776 ?
N4 H4A 0.8600 . ?
N4 H4B 0.8600 . ?
N6 Ag2 2.306(4) 2_665 ?
O1W H1WB 0.8500 . ?
O1W H1WA 0.8499 . ?

loop_
_geom_hbond_atom_site_label_D
_geom_hbond_atom_site_label_H
_geom_hbond_atom_site_label_A
_geom_hbond_distance_DH
_geom_hbond_distance_HA
_geom_hbond_distance_DA
_geom_hbond_angle_DHA
_geom_hbond_site_symmetry_A
N1 H1B O1 0.86 2.08 2.944(5) 177.6 2_776
N1 H1A O3 0.86 2.06 2.913(5) 172.4 .
N4 H4B O2 0.86 2.09 2.891(5) 155.3 .
N4 H4A O4 0.86 2.05 2.861(5) 157.0 2_665
O1W H1WB O4 0.85 1.99 2.834(5) 173.6 1_655
O1W H1WA O2 0.85 2.02 2.871(5) 174.7 2_765
